data_7024923
loop_
_publ_author_name
'Zhang, Suyun'
'Zhen, Lina'
'Xu, Bin'
'Inglis, Ross'
'Li, Kai'
'Chen, Wenqian'
'Zhang, Yong'
'Konidaris, Konstantis F.'
'Perlepes, Spyros P.'
'Brechin, Euan K.'
'Li, Yahong'

_publ_section_title
;
 Wheel-like Mn(II)6 and Ni(II)6 complexes from the use of
 2-pyridinealdoxime and carboxylates.
;
_journal_issue 15
_journal_name_full 'Dalton transactions (Cambridge, England : 2003)'
_journal_page_first 3563
_journal_page_last 3571
_journal_paper_doi 10.1039/b922672a
_journal_volume 39
_journal_year 2010
_chemical_formula_sum 'C82 H60 N12 Ni6 O20'
_chemical_formula_weight 1885.68
_chemical_name_systematic
;
?
;
_space_group_IT_number 15
_symmetry_space_group_name_Hall '-C 2yc'
_symmetry_space_group_name_H-M 'C 1 2/c 1'
_atom_sites_solution_hydrogens geom
_atom_sites_solution_primary direct
_atom_sites_solution_secondary difmap
_audit_creation_method SHELXL-97
_cell_angle_alpha 90.00
_cell_angle_beta 117.235(3)
_cell_angle_gamma 90.00
_cell_formula_units_Z 4
_cell_length_a 30.596(4)
_cell_length_b 11.2960(11)
_cell_length_c 26.483(4)
_cell_measurement_temperature 223(2)
_cell_measurement_theta_max 25.50
_cell_measurement_theta_min 3.08
_cell_volume 8138.1(18)
_computing_structure_refinement 'SHELXL-97 (Sheldrick, 1997)'
_computing_structure_solution 'SHELXS-97 (Sheldrick, 1990)'
_diffrn_ambient_temperature 223(2)
_diffrn_measured_fraction_theta_full 0.994
_diffrn_measured_fraction_theta_max 0.994
_diffrn_radiation_monochromator graphite
_diffrn_radiation_source 'fine-focus sealed tube'
_diffrn_radiation_type MoK\a
_diffrn_radiation_wavelength 0.71075
_diffrn_reflns_av_R_equivalents 0.0708
_diffrn_reflns_av_sigmaI/netI 0.0945
_diffrn_reflns_limit_h_max 36
_diffrn_reflns_limit_h_min -33
_diffrn_reflns_limit_k_max 13
_diffrn_reflns_limit_k_min -13
_diffrn_reflns_limit_l_max 24
_diffrn_reflns_limit_l_min -32
_diffrn_reflns_number 20434
_diffrn_reflns_theta_full 25.50
_diffrn_reflns_theta_max 25.50
_diffrn_reflns_theta_min 3.08
_exptl_absorpt_coefficient_mu 1.439
_exptl_absorpt_correction_T_max 0.9315
_exptl_absorpt_correction_T_min 0.5215
_exptl_absorpt_correction_type multi-scan
_exptl_crystal_density_diffrn 1.539
_exptl_crystal_density_method 'not measured'
_exptl_crystal_F_000 3856
_exptl_crystal_size_max 0.52
_exptl_crystal_size_mid 0.12
_exptl_crystal_size_min 0.05
_refine_diff_density_max 0.607
_refine_diff_density_min -0.555
_refine_diff_density_rms 0.085
_refine_ls_extinction_method none
_refine_ls_goodness_of_fit_ref 1.178
_refine_ls_hydrogen_treatment constr
_refine_ls_matrix_type full
_refine_ls_number_parameters 539
_refine_ls_number_reflns 7542
_refine_ls_number_restraints 4
_refine_ls_restrained_S_all 1.178
_refine_ls_R_factor_all 0.1237
_refine_ls_R_factor_gt 0.0875
_refine_ls_shift/su_max 0.002
_refine_ls_shift/su_mean 0.000
_refine_ls_structure_factor_coef Fsqd
_refine_ls_weighting_details 'calc w=1/[\s^2^(Fo^2^)+(0.0371P)^2^+25.7679P] where P=(Fo^2^+2Fc^2^)/3'
_refine_ls_weighting_scheme calc
_refine_ls_wR_factor_gt 0.1423
_refine_ls_wR_factor_ref 0.1573
_reflns_number_gt 5534
_reflns_number_total 7542
_reflns_threshold_expression >2sigma(I)
_cod_data_source_file b922672a.txt
_cod_data_source_block 2
_cod_original_cell_volume 8138.2(17)
_cod_original_sg_symbol_H-M 'C 2/c'
_cod_database_code 7024923

loop_
_symmetry_equiv_pos_as_xyz
'x, y, z'
'-x, y, -z+1/2'
'x+1/2, y+1/2, z'
'-x+1/2, y+1/2, -z+1/2'
'-x, -y, -z'
'x, -y, z-1/2'
'-x+1/2, -y+1/2, -z'
'x+1/2, -y+1/2, z-1/2'

loop_
_atom_site_label
_atom_site_type_symbol
_atom_site_fract_x
_atom_site_fract_y
_atom_site_fract_z
_atom_site_U_iso_or_equiv
_atom_site_adp_type
_atom_site_occupancy
_atom_site_symmetry_multiplicity
_atom_site_calc_flag
_atom_site_refinement_flags
_atom_site_disorder_assembly
_atom_site_disorder_group
Ni1 Ni 0.17349(3) 0.16413(7) 0.03133(3) 0.0382(2) Uani 1 1 d . . .
Ni2 Ni 0.28856(3) 0.04915(7) 0.08234(3) 0.0370(2) Uani 1 1 d . . .
Ni3 Ni 0.33941(3) 0.31838(7) 0.10183(3) 0.0383(2) Uani 1 1 d . . .
O1 O 0.16890(15) 0.3349(3) -0.05888(17) 0.0380(10) Uani 1 1 d . . .
O2 O 0.19275(15) 0.0818(4) -0.02393(17) 0.0399(11) Uani 1 1 d . . .
O3 O 0.24902(15) 0.1899(4) 0.08827(18) 0.0398(11) Uani 1 1 d . . .
O4 O 0.10194(16) 0.1122(4) -0.0179(2) 0.0510(12) Uani 1 1 d . . .
O5 O 0.09623(16) 0.1337(4) -0.10489(19) 0.0493(12) Uani 1 1 d . . .
O6 O 0.17710(16) 0.0234(4) 0.08006(18) 0.0437(11) Uani 1 1 d . . .
O7 O 0.25395(16) -0.0523(4) 0.11777(18) 0.0423(11) Uani 1 1 d . . .
O8 O 0.34568(16) 0.0508(4) 0.16126(18) 0.0435(11) Uani 1 1 d . . .
O9 O 0.38103(16) 0.2305(4) 0.17654(17) 0.0443(11) Uani 1 1 d . . .
N1 N 0.15020(18) 0.2753(5) 0.0774(2) 0.0402(13) Uani 1 1 d . . .
N2 N 0.16434(18) 0.3208(5) -0.0109(2) 0.0382(13) Uani 1 1 d . . .
N3 N 0.31690(19) -0.0985(4) 0.0598(2) 0.0383(13) Uani 1 1 d . . .
N4 N 0.23579(19) 0.0220(5) 0.0017(2) 0.0384(13) Uani 1 1 d . . .
N5 N 0.3386(2) 0.4633(5) 0.1486(2) 0.0436(14) Uani 1 1 d . . .
N6 N 0.27647(19) 0.2891(5) 0.1071(2) 0.0390(13) Uani 1 1 d . . .
C1 C 0.1446(2) 0.2493(7) 0.1238(3) 0.0489(18) Uani 1 1 d . . .
H1 H 0.1496 0.1708 0.1370 0.059 Uiso 1 1 calc R . .
C2 C 0.1322(3) 0.3321(7) 0.1523(3) 0.060(2) Uani 1 1 d . . .
H2 H 0.1279 0.3106 0.1840 0.072 Uiso 1 1 calc R . .
C3 C 0.1261(3) 0.4480(7) 0.1339(4) 0.072(2) Uani 1 1 d . . .
H3 H 0.1180 0.5066 0.1534 0.086 Uiso 1 1 calc R . .
C4 C 0.1320(3) 0.4777(7) 0.0866(3) 0.060(2) Uani 1 1 d . . .
H4 H 0.1282 0.5563 0.0736 0.073 Uiso 1 1 calc R . .
C5 C 0.1435(2) 0.3879(6) 0.0588(3) 0.0445(17) Uani 1 1 d . . .
C6 C 0.1490(2) 0.4083(6) 0.0079(3) 0.0462(17) Uani 1 1 d . . .
H6 H 0.1416 0.4821 -0.0105 0.055 Uiso 1 1 calc R . .
C7 C 0.3596(3) -0.1533(6) 0.0890(3) 0.0490(18) Uani 1 1 d . . .
H7 H 0.3796 -0.1301 0.1268 0.059 Uiso 1 1 calc R . .
C8 C 0.3761(3) -0.2432(7) 0.0662(3) 0.0543(19) Uani 1 1 d . . .
H8 H 0.4069 -0.2786 0.0881 0.065 Uiso 1 1 calc R . .
C9 C 0.3473(3) -0.2795(7) 0.0121(3) 0.058(2) Uani 1 1 d . . .
H9 H 0.3574 -0.3416 -0.0038 0.069 Uiso 1 1 calc R . .
C10 C 0.3026(3) -0.2228(6) -0.0193(3) 0.0491(18) Uani 1 1 d . . .
H10A H 0.2823 -0.2457 -0.0570 0.059 Uiso 1 1 calc R . .
C11 C 0.2882(2) -0.1323(6) 0.0051(3) 0.0403(16) Uani 1 1 d . . .
C12 C 0.2426(2) -0.0660(6) -0.0247(3) 0.0437(17) Uani 1 1 d . . .
H12 H 0.2191 -0.0868 -0.0617 0.052 Uiso 1 1 calc R . .
C13 C 0.3717(3) 0.5499(6) 0.1685(3) 0.057(2) Uani 1 1 d . . .
H13 H 0.3996 0.5460 0.1622 0.068 Uiso 1 1 calc R . .
C14 C 0.3665(3) 0.6457(7) 0.1980(4) 0.074(3) Uani 1 1 d . . .
H14 H 0.3898 0.7070 0.2109 0.088 Uiso 1 1 calc R . .
C15 C 0.3250(4) 0.6487(8) 0.2082(5) 0.095(3) Uani 1 1 d . . .
H15 H 0.3206 0.7115 0.2287 0.114 Uiso 1 1 calc R . .
C16 C 0.2915(3) 0.5585(7) 0.1878(4) 0.074(3) Uani 1 1 d . . .
H16 H 0.2635 0.5589 0.1938 0.089 Uiso 1 1 calc R . .
C17 C 0.2992(3) 0.4666(6) 0.1579(3) 0.0448(17) Uani 1 1 d . . .
C18 C 0.2652(3) 0.3665(6) 0.1350(3) 0.0473(18) Uani 1 1 d . . .
H18 H 0.2369 0.3592 0.1402 0.057 Uiso 1 1 calc R . .
C19 C 0.0802(2) 0.1016(6) -0.0714(3) 0.0424(16) Uani 1 1 d . . .
C20 C 0.0297(2) 0.0496(6) -0.0984(3) 0.0439(17) Uani 1 1 d . . .
C21 C 0.0015(3) 0.0581(7) -0.1563(3) 0.059(2) Uani 1 1 d . . .
H21 H 0.0147 0.0930 -0.1784 0.071 Uiso 1 1 calc R . .
C22 C -0.0466(3) 0.0154(9) -0.1825(4) 0.086(3) Uani 1 1 d . . .
H22 H -0.0656 0.0237 -0.2219 0.103 Uiso 1 1 calc R . .
C23 C -0.0660(3) -0.0381(9) -0.1514(4) 0.085(3) Uani 1 1 d . . .
H23 H -0.0982 -0.0682 -0.1693 0.102 Uiso 1 1 calc R . .
C24 C -0.0382(3) -0.0477(9) -0.0937(4) 0.081(3) Uani 1 1 d . . .
H24 H -0.0517 -0.0837 -0.0719 0.097 Uiso 1 1 calc R . .
C25 C 0.0098(3) -0.0045(7) -0.0670(3) 0.062(2) Uani 1 1 d . . .
H25 H 0.0286 -0.0124 -0.0275 0.074 Uiso 1 1 calc R . .
C26 C 0.2109(3) -0.0416(6) 0.1136(3) 0.0419(16) Uani 1 1 d . . .
C27 C 0.2000(2) -0.1189(6) 0.1529(3) 0.0400(16) Uani 1 1 d . . .
C28 C 0.1524(3) -0.1501(7) 0.1386(3) 0.066(2) Uani 1 1 d . . .
H28 H 0.1265 -0.1226 0.1046 0.079 Uiso 1 1 calc R . .
C29 C 0.1426(3) -0.2236(8) 0.1754(4) 0.082(3) Uani 1 1 d . . .
H29 H 0.1100 -0.2450 0.1656 0.098 Uiso 1 1 calc R . .
C30 C 0.1794(4) -0.2635(8) 0.2244(4) 0.072(3) Uani 1 1 d . . .
H30 H 0.1725 -0.3124 0.2487 0.086 Uiso 1 1 calc R . .
C31 C 0.2272(3) -0.2316(7) 0.2386(3) 0.066(2) Uani 1 1 d . . .
H31 H 0.2531 -0.2595 0.2725 0.080 Uiso 1 1 calc R . .
C32 C 0.2372(3) -0.1591(7) 0.2032(3) 0.059(2) Uani 1 1 d . . .
H32 H 0.2699 -0.1368 0.2137 0.071 Uiso 1 1 calc R . .
C33 C 0.3791(2) 0.1244(6) 0.1892(3) 0.0416(16) Uani 1 1 d . . .
C34 C 0.4207(2) 0.0802(6) 0.2435(3) 0.0415(16) Uani 1 1 d . . .
C35 C 0.4234(3) -0.0364(7) 0.2594(3) 0.057(2) Uani 1 1 d . . .
H35 H 0.3977 -0.0883 0.2371 0.069 Uiso 1 1 calc R . .
C36 C 0.4625(3) -0.0786(8) 0.3070(4) 0.072(2) Uani 1 1 d . . .
H36 H 0.4636 -0.1591 0.3166 0.086 Uiso 1 1 calc R . .
C37 C 0.5002(3) -0.0050(9) 0.3409(4) 0.079(3) Uani 1 1 d . . .
H37 H 0.5269 -0.0346 0.3736 0.094 Uiso 1 1 calc R . .
C38 C 0.4986(3) 0.1148(9) 0.3262(4) 0.084(3) Uani 1 1 d . . .
H38 H 0.5240 0.1667 0.3491 0.101 Uiso 1 1 calc R . .
C39 C 0.4590(3) 0.1550(7) 0.2779(3) 0.065(2) Uani 1 1 d . . .
H39 H 0.4579 0.2351 0.2678 0.078 Uiso 1 1 calc R . .
O10 O 0.4650(9) 0.181(2) 0.0143(10) 0.170(5) Uani 0.454(12) 1 d PD A 1
C40 C 0.5092(13) 0.222(4) 0.0141(18) 0.170(5) Uani 0.454(12) 1 d PD A 1
C41 C 0.5184(19) 0.155(4) -0.029(2) 0.170(5) Uani 0.454(12) 1 d PD A 1
O10' O 0.5134(8) 0.174(2) 0.0405(10) 0.170(5) Uani 0.546(12) 1 d PD A 2
C41' C 0.5497(11) 0.083(3) -0.0203(13) 0.170(5) Uani 0.546(12) 1 d PD A 2
C40' C 0.5220(15) 0.176(3) -0.0086(14) 0.170(5) Uani 0.546(12) 1 d PD A 2

loop_
_atom_site_aniso_label
_atom_site_aniso_U_11
_atom_site_aniso_U_22
_atom_site_aniso_U_33
_atom_site_aniso_U_23
_atom_site_aniso_U_13
_atom_site_aniso_U_12
Ni1 0.0376(5) 0.0417(5) 0.0362(5) 0.0012(4) 0.0177(4) -0.0029(4)
Ni2 0.0382(5) 0.0382(5) 0.0360(5) -0.0004(4) 0.0183(4) -0.0033(4)
Ni3 0.0404(5) 0.0402(5) 0.0351(5) -0.0014(4) 0.0178(4) -0.0063(4)
O1 0.046(3) 0.039(2) 0.035(2) -0.001(2) 0.024(2) -0.008(2)
O2 0.039(3) 0.044(3) 0.033(2) 0.000(2) 0.013(2) 0.002(2)
O3 0.040(2) 0.038(3) 0.041(3) -0.006(2) 0.018(2) -0.006(2)
O4 0.043(3) 0.066(3) 0.041(3) 0.000(2) 0.016(2) -0.010(3)
O5 0.042(3) 0.060(3) 0.045(3) 0.005(2) 0.019(2) -0.012(2)
O6 0.038(3) 0.044(3) 0.045(3) 0.014(2) 0.015(2) 0.000(2)
O7 0.047(3) 0.040(3) 0.048(3) 0.005(2) 0.028(2) -0.001(2)
O8 0.044(3) 0.048(3) 0.035(2) 0.001(2) 0.014(2) -0.009(2)
O9 0.052(3) 0.045(3) 0.031(2) 0.001(2) 0.015(2) -0.003(2)
N1 0.039(3) 0.045(3) 0.035(3) 0.001(3) 0.015(3) -0.002(3)
N2 0.034(3) 0.041(3) 0.040(3) 0.002(3) 0.017(3) -0.003(3)
N3 0.040(3) 0.037(3) 0.041(3) 0.004(3) 0.022(3) -0.004(3)
N4 0.043(3) 0.040(3) 0.034(3) -0.003(3) 0.019(3) -0.005(3)
N5 0.054(4) 0.036(3) 0.035(3) 0.000(3) 0.015(3) -0.002(3)
N6 0.040(3) 0.044(3) 0.032(3) 0.002(3) 0.015(3) 0.000(3)
C1 0.051(4) 0.055(5) 0.044(4) 0.005(4) 0.024(4) 0.000(4)
C2 0.078(6) 0.073(6) 0.044(4) 0.007(4) 0.041(4) 0.014(5)
C3 0.105(7) 0.061(5) 0.062(6) 0.000(4) 0.048(5) 0.016(5)
C4 0.068(5) 0.060(5) 0.059(5) 0.000(4) 0.034(4) 0.003(4)
C5 0.048(4) 0.043(4) 0.050(4) 0.007(3) 0.029(4) 0.011(3)
C6 0.047(4) 0.047(4) 0.051(4) 0.006(4) 0.027(4) 0.000(3)
C7 0.051(4) 0.054(5) 0.049(4) 0.003(4) 0.028(4) -0.006(4)
C8 0.050(4) 0.057(5) 0.057(5) 0.003(4) 0.026(4) 0.006(4)
C9 0.068(5) 0.048(4) 0.065(5) -0.007(4) 0.037(5) 0.002(4)
C10 0.056(5) 0.045(4) 0.050(4) -0.010(4) 0.028(4) -0.006(4)
C11 0.050(4) 0.035(4) 0.040(4) -0.007(3) 0.023(3) -0.008(3)
C12 0.044(4) 0.047(4) 0.040(4) -0.004(3) 0.019(3) -0.004(3)
C13 0.062(5) 0.048(4) 0.048(4) 0.001(4) 0.014(4) -0.006(4)
C14 0.079(6) 0.042(5) 0.071(6) -0.017(4) 0.009(5) -0.010(5)
C15 0.079(7) 0.065(6) 0.124(9) -0.051(6) 0.032(6) -0.007(5)
C16 0.070(6) 0.070(6) 0.081(6) -0.032(5) 0.034(5) 0.000(5)
C17 0.045(4) 0.048(4) 0.031(4) -0.003(3) 0.008(3) -0.002(4)
C18 0.047(4) 0.054(4) 0.046(4) -0.007(4) 0.025(4) 0.002(4)
C19 0.038(4) 0.038(4) 0.051(5) -0.001(3) 0.020(4) -0.002(3)
C20 0.039(4) 0.046(4) 0.043(4) -0.005(3) 0.016(3) -0.011(3)
C21 0.043(4) 0.084(6) 0.044(4) 0.000(4) 0.013(4) -0.017(4)
C22 0.059(5) 0.128(9) 0.050(5) 0.006(5) 0.006(4) -0.032(6)
C23 0.068(6) 0.115(8) 0.058(6) -0.005(5) 0.017(5) -0.049(6)
C24 0.068(6) 0.112(8) 0.065(6) 0.005(6) 0.033(5) -0.033(6)
C25 0.057(5) 0.076(6) 0.050(5) -0.003(4) 0.021(4) -0.017(4)
C26 0.050(4) 0.042(4) 0.039(4) -0.006(3) 0.024(4) -0.014(4)
C27 0.047(4) 0.041(4) 0.038(4) 0.005(3) 0.025(3) 0.001(3)
C28 0.059(5) 0.078(6) 0.060(5) 0.011(4) 0.026(4) -0.016(5)
C29 0.072(6) 0.092(7) 0.095(7) 0.027(6) 0.051(6) -0.010(5)
C30 0.101(7) 0.070(6) 0.074(6) 0.013(5) 0.064(6) -0.004(5)
C31 0.090(7) 0.062(5) 0.058(5) 0.019(4) 0.043(5) 0.007(5)
C32 0.058(5) 0.067(5) 0.064(5) 0.007(4) 0.039(4) 0.003(4)
C33 0.046(4) 0.048(4) 0.037(4) -0.001(3) 0.024(3) 0.000(4)
C34 0.045(4) 0.048(4) 0.036(4) 0.002(3) 0.023(3) 0.004(3)
C35 0.059(5) 0.060(5) 0.049(5) 0.009(4) 0.022(4) 0.006(4)
C36 0.083(6) 0.066(6) 0.058(5) 0.013(5) 0.023(5) 0.007(5)
C37 0.064(6) 0.107(8) 0.052(5) 0.022(5) 0.015(5) 0.017(6)
C38 0.069(6) 0.094(7) 0.052(5) 0.005(5) -0.003(5) -0.009(6)
C39 0.066(5) 0.055(5) 0.053(5) -0.003(4) 0.008(4) -0.009(4)
O10 0.174(9) 0.188(10) 0.179(13) -0.022(9) 0.108(11) 0.039(9)
C40 0.174(9) 0.188(10) 0.179(13) -0.022(9) 0.108(11) 0.039(9)
C41 0.174(9) 0.188(10) 0.179(13) -0.022(9) 0.108(11) 0.039(9)
O10' 0.174(9) 0.188(10) 0.179(13) -0.022(9) 0.108(11) 0.039(9)
C41' 0.174(9) 0.188(10) 0.179(13) -0.022(9) 0.108(11) 0.039(9)
C40' 0.174(9) 0.188(10) 0.179(13) -0.022(9) 0.108(11) 0.039(9)

loop_
_atom_type_symbol
_atom_type_description
_atom_type_scat_dispersion_real
_atom_type_scat_dispersion_imag
_atom_type_scat_source
C C 0.0033 0.0016 'International Tables Vol C Tables 4.2.6.8 and 6.1.1.4'
H H 0.0000 0.0000 'International Tables Vol C Tables 4.2.6.8 and 6.1.1.4'
N N 0.0061 0.0033 'International Tables Vol C Tables 4.2.6.8 and 6.1.1.4'
O O 0.0106 0.0060 'International Tables Vol C Tables 4.2.6.8 and 6.1.1.4'
Ni Ni 0.3393 1.1124 'International Tables Vol C Tables 4.2.6.8 and 6.1.1.4'

loop_
_geom_angle_atom_site_label_1
_geom_angle_atom_site_label_2
_geom_angle_atom_site_label_3
_geom_angle
_geom_angle_site_symmetry_1
_geom_angle_site_symmetry_3
O6 Ni1 O2 98.69(18) . .
O6 Ni1 N2 170.3(2) . .
O2 Ni1 N2 90.8(2) . .
O6 Ni1 O4 84.94(18) . .
O2 Ni1 O4 89.33(18) . .
N2 Ni1 O4 93.47(19) . .
O6 Ni1 N1 91.9(2) . .
O2 Ni1 N1 169.21(19) . .
N2 Ni1 N1 78.5(2) . .
O4 Ni1 N1 89.6(2) . .
O6 Ni1 O3 86.01(17) . .
O2 Ni1 O3 89.65(16) . .
N2 Ni1 O3 95.86(18) . .
O4 Ni1 O3 170.63(18) . .
N1 Ni1 O3 93.11(18) . .
O8 Ni2 N4 170.7(2) . .
O8 Ni2 O3 100.09(17) . .
N4 Ni2 O3 89.13(19) . .
O8 Ni2 O7 85.15(17) . .
N4 Ni2 O7 93.93(19) . .
O3 Ni2 O7 87.23(17) . .
O8 Ni2 N3 91.6(2) . .
N4 Ni2 N3 79.2(2) . .
O3 Ni2 N3 168.30(19) . .
O7 Ni2 N3 93.08(18) . .
O8 Ni2 O1 86.63(17) . 7
N4 Ni2 O1 94.82(18) . 7
O3 Ni2 O1 90.37(16) . 7
O7 Ni2 O1 170.90(17) . 7
N3 Ni2 O1 91.05(18) . 7
O5 Ni3 N6 171.7(2) 7 .
O5 Ni3 O1 97.00(18) 7 7
N6 Ni3 O1 91.15(19) . 7
O5 Ni3 O9 85.82(18) 7 .
N6 Ni3 O9 92.56(19) . .
O1 Ni3 O9 89.48(17) 7 .
O5 Ni3 N5 92.5(2) 7 .
N6 Ni3 N5 79.3(2) . .
O1 Ni3 N5 170.2(2) 7 .
O9 Ni3 N5 88.71(19) . .
O5 Ni3 O2 84.67(17) 7 7
N6 Ni3 O2 96.89(18) . 7
O1 Ni3 O2 91.41(16) 7 7
O9 Ni3 O2 170.49(17) . 7
N5 Ni3 O2 91.97(18) . 7
N2 O1 Ni3 112.8(3) . 7
N2 O1 Ni2 133.5(3) . 7
Ni3 O1 Ni2 107.37(19) 7 7
N4 O2 Ni1 113.8(3) . .
N4 O2 Ni3 130.9(3) . 7
Ni1 O2 Ni3 107.11(19) . 7
N6 O3 Ni2 112.5(3) . .
N6 O3 Ni1 131.8(3) . .
Ni2 O3 Ni1 109.18(18) . .
C19 O4 Ni1 126.7(4) . .
C19 O5 Ni3 138.3(4) . 7
C26 O6 Ni1 134.8(4) . .
C26 O7 Ni2 129.4(4) . .
C33 O8 Ni2 134.3(4) . .
C33 O9 Ni3 129.4(4) . .
C5 N1 C1 118.5(6) . .
C5 N1 Ni1 113.0(4) . .
C1 N1 Ni1 128.3(5) . .
C6 N2 O1 119.1(5) . .
C6 N2 Ni1 115.8(5) . .
O1 N2 Ni1 124.8(4) . .
C7 N3 C11 118.3(6) . .
C7 N3 Ni2 129.2(5) . .
C11 N3 Ni2 112.2(4) . .
C12 N4 O2 118.4(5) . .
C12 N4 Ni2 116.2(5) . .
O2 N4 Ni2 125.1(4) . .
C13 N5 C17 119.6(6) . .
C13 N5 Ni3 127.2(5) . .
C17 N5 Ni3 113.2(5) . .
C18 N6 O3 119.3(6) . .
C18 N6 Ni3 116.2(5) . .
O3 N6 Ni3 124.2(4) . .
N1 C1 C2 122.7(7) . .
N1 C1 H1 118.7 . .
C2 C1 H1 118.7 . .
C1 C2 C3 119.0(7) . .
C1 C2 H2 120.5 . .
C3 C2 H2 120.5 . .
C2 C3 C4 119.7(8) . .
C2 C3 H3 120.2 . .
C4 C3 H3 120.2 . .
C3 C4 C5 118.1(7) . .
C3 C4 H4 121.0 . .
C5 C4 H4 121.0 . .
N1 C5 C4 122.0(7) . .
N1 C5 C6 115.3(6) . .
C4 C5 C6 122.7(7) . .
N2 C6 C5 117.0(6) . .
N2 C6 H6 121.5 . .
C5 C6 H6 121.5 . .
N3 C7 C8 122.9(7) . .
N3 C7 H7 118.6 . .
C8 C7 H7 118.6 . .
C9 C8 C7 119.4(7) . .
C9 C8 H8 120.3 . .
C7 C8 H8 120.3 . .
C8 C9 C10 118.5(7) . .
C8 C9 H9 120.7 . .
C10 C9 H9 120.7 . .
C11 C10 C9 119.8(7) . .
C11 C10 H10A 120.1 . .
C9 C10 H10A 120.1 . .
N3 C11 C10 121.1(6) . .
N3 C11 C12 115.2(6) . .
C10 C11 C12 123.8(6) . .
N4 C12 C11 117.1(6) . .
N4 C12 H12 121.5 . .
C11 C12 H12 121.5 . .
N5 C13 C14 122.2(8) . .
N5 C13 H13 118.9 . .
C14 C13 H13 118.9 . .
C13 C14 C15 118.2(8) . .
C13 C14 H14 120.9 . .
C15 C14 H14 120.9 . .
C16 C15 C14 118.8(8) . .
C16 C15 H15 120.6 . .
C14 C15 H15 120.6 . .
C15 C16 C17 119.3(9) . .
C15 C16 H16 120.3 . .
C17 C16 H16 120.3 . .
N5 C17 C16 121.8(7) . .
N5 C17 C18 115.4(6) . .
C16 C17 C18 122.7(7) . .
N6 C18 C17 115.8(6) . .
N6 C18 H18 122.1 . .
C17 C18 H18 122.1 . .
O5 C19 O4 126.4(6) . .
O5 C19 C20 115.6(6) . .
O4 C19 C20 118.0(6) . .
C21 C20 C25 118.4(6) . .
C21 C20 C19 119.4(6) . .
C25 C20 C19 122.2(6) . .
C20 C21 C22 120.9(7) . .
C20 C21 H21 119.6 . .
C22 C21 H21 119.6 . .
C23 C22 C21 120.4(8) . .
C23 C22 H22 119.8 . .
C21 C22 H22 119.8 . .
C22 C23 C24 119.4(8) . .
C22 C23 H23 120.3 . .
C24 C23 H23 120.3 . .
C23 C24 C25 120.5(8) . .
C23 C24 H24 119.7 . .
C25 C24 H24 119.7 . .
C20 C25 C24 120.3(7) . .
C20 C25 H25 119.9 . .
C24 C25 H25 119.9 . .
O6 C26 O7 127.1(6) . .
O6 C26 C27 117.4(6) . .
O7 C26 C27 115.5(6) . .
C32 C27 C28 119.0(7) . .
C32 C27 C26 121.0(6) . .
C28 C27 C26 120.0(6) . .
C27 C28 C29 119.6(8) . .
C27 C28 H28 120.2 . .
C29 C28 H28 120.2 . .
C30 C29 C28 120.9(8) . .
C30 C29 H29 119.5 . .
C28 C29 H29 119.5 . .
C29 C30 C31 119.2(8) . .
C29 C30 H30 120.4 . .
C31 C30 H30 120.4 . .
C32 C31 C30 120.5(8) . .
C32 C31 H31 119.8 . .
C30 C31 H31 119.8 . .
C27 C32 C31 120.8(8) . .
C27 C32 H32 119.6 . .
C31 C32 H32 119.6 . .
O9 C33 O8 126.8(6) . .
O9 C33 C34 116.7(6) . .
O8 C33 C34 116.5(6) . .
C35 C34 C39 117.8(7) . .
C35 C34 C33 121.1(7) . .
C39 C34 C33 121.0(6) . .
C36 C35 C34 121.4(8) . .
C36 C35 H35 119.3 . .
C34 C35 H35 119.3 . .
C35 C36 C37 120.8(8) . .
C35 C36 H36 119.6 . .
C37 C36 H36 119.6 . .
C36 C37 C38 119.4(8) . .
C36 C37 H37 120.3 . .
C38 C37 H37 120.3 . .
C39 C38 C37 118.8(8) . .
C39 C38 H38 120.6 . .
C37 C38 H38 120.6 . .
C38 C39 C34 121.8(8) . .
C38 C39 H39 119.1 . .
C34 C39 H39 119.1 . .
O10 C40 C41 110(3) . .
O10' C40' C41' 123(3) . .

loop_
_geom_bond_atom_site_label_1
_geom_bond_atom_site_label_2
_geom_bond_distance
_geom_bond_site_symmetry_2
Ni1 O6 2.018(4) .
Ni1 O2 2.035(4) .
Ni1 N2 2.043(5) .
Ni1 O4 2.055(4) .
Ni1 N1 2.090(5) .
Ni1 O3 2.124(4) .
Ni2 O8 2.020(4) .
Ni2 N4 2.027(5) .
Ni2 O3 2.047(4) .
Ni2 O7 2.055(4) .
Ni2 N3 2.089(5) .
Ni2 O1 2.129(4) 7
Ni3 O5 2.008(4) 7
Ni3 N6 2.020(5) .
Ni3 O1 2.023(4) 7
Ni3 O9 2.053(4) .
Ni3 N5 2.061(5) .
Ni3 O2 2.153(4) 7
O1 N2 1.350(6) .
O1 Ni3 2.023(4) 7
O1 Ni2 2.129(4) 7
O2 N4 1.354(6) .
O2 Ni3 2.153(4) 7
O3 N6 1.351(6) .
O4 C19 1.266(8) .
O5 C19 1.246(8) .
O5 Ni3 2.008(4) 7
O6 C26 1.248(8) .
O7 C26 1.276(7) .
O8 C33 1.261(7) .
O9 C33 1.253(8) .
N1 C5 1.345(8) .
N1 C1 1.348(8) .
N2 C6 1.289(8) .
N3 C7 1.329(8) .
N3 C11 1.359(8) .
N4 C12 1.285(8) .
N5 C13 1.332(8) .
N5 C17 1.337(8) .
N6 C18 1.289(8) .
C1 C2 1.360(10) .
C1 H1 0.9400 .
C2 C3 1.379(10) .
C2 H2 0.9400 .
C3 C4 1.388(10) .
C3 H3 0.9400 .
C4 C5 1.390(9) .
C4 H4 0.9400 .
C5 C6 1.451(9) .
C6 H6 0.9400 .
C7 C8 1.388(9) .
C7 H7 0.9400 .
C8 C9 1.359(10) .
C8 H8 0.9400 .
C9 C10 1.388(10) .
C9 H9 0.9400 .
C10 C11 1.386(9) .
C10 H10A 0.9400 .
C11 C12 1.457(9) .
C12 H12 0.9400 .
C13 C14 1.387(10) .
C13 H13 0.9400 .
C14 C15 1.412(12) .
C14 H14 0.9400 .
C15 C16 1.370(11) .
C15 H15 0.9400 .
C16 C17 1.388(10) .
C16 H16 0.9400 .
C17 C18 1.467(9) .
C18 H18 0.9400 .
C19 C20 1.495(9) .
C20 C21 1.376(9) .
C20 C25 1.379(9) .
C21 C22 1.392(10) .
C21 H21 0.9400 .
C22 C23 1.358(11) .
C22 H22 0.9400 .
C23 C24 1.372(11) .
C23 H23 0.9400 .
C24 C25 1.394(10) .
C24 H24 0.9400 .
C25 H25 0.9400 .
C26 C27 1.507(9) .
C27 C32 1.375(9) .
C27 C28 1.374(9) .
C28 C29 1.413(10) .
C28 H28 0.9400 .
C29 C30 1.347(11) .
C29 H29 0.9400 .
C30 C31 1.383(11) .
C30 H30 0.9400 .
C31 C32 1.380(10) .
C31 H31 0.9400 .
C32 H32 0.9400 .
C33 C34 1.505(9) .
C34 C35 1.375(9) .
C34 C39 1.394(9) .
C35 C36 1.366(10) .
C35 H35 0.9400 .
C36 C37 1.372(12) .
C36 H36 0.9400 .
C37 C38 1.402(12) .
C37 H37 0.9400 .
C38 C39 1.375(10) .
C38 H38 0.9400 .
C39 H39 0.9400 .
O10 C40 1.430(19) .
C40 C41 1.494(19) .
O10' C40' 1.439(18) .
C41' C40' 1.465(19) .

loop_
_geom_torsion_atom_site_label_1
_geom_torsion_atom_site_label_2
_geom_torsion_atom_site_label_3
_geom_torsion_atom_site_label_4
_geom_torsion
_geom_torsion_site_symmetry_1
_geom_torsion_site_symmetry_4
O6 Ni1 O2 N4 -54.1(4) . .
N2 Ni1 O2 N4 127.7(4) . .
O4 Ni1 O2 N4 -138.9(4) . .
N1 Ni1 O2 N4 136.8(9) . .
O3 Ni1 O2 N4 31.8(4) . .
O6 Ni1 O2 Ni3 153.80(18) . 7
N2 Ni1 O2 Ni3 -24.4(2) . 7
O4 Ni1 O2 Ni3 69.0(2) . 7
N1 Ni1 O2 Ni3 -15.4(11) . 7
O3 Ni1 O2 Ni3 -120.29(19) . 7
O8 Ni2 O3 N6 52.5(4) . .
N4 Ni2 O3 N6 -129.0(4) . .
O7 Ni2 O3 N6 137.0(4) . .
N3 Ni2 O3 N6 -131.2(8) . .
O1 Ni2 O3 N6 -34.2(4) 7 .
O8 Ni2 O3 Ni1 -152.34(19) . .
N4 Ni2 O3 Ni1 26.2(2) . .
O7 Ni2 O3 Ni1 -67.8(2) . .
N3 Ni2 O3 Ni1 24.0(10) . .
O1 Ni2 O3 Ni1 121.0(2) 7 .
O6 Ni1 O3 N6 -146.5(5) . .
O2 Ni1 O3 N6 114.8(5) . .
N2 Ni1 O3 N6 24.0(5) . .
O4 Ni1 O3 N6 -161.5(10) . .
N1 Ni1 O3 N6 -54.8(5) . .
O6 Ni1 O3 Ni2 64.8(2) . .
O2 Ni1 O3 Ni2 -33.9(2) . .
N2 Ni1 O3 Ni2 -124.7(2) . .
O4 Ni1 O3 Ni2 49.8(12) . .
N1 Ni1 O3 Ni2 156.5(2) . .
O6 Ni1 O4 C19 -132.7(6) . .
O2 Ni1 O4 C19 -33.9(6) . .
N2 Ni1 O4 C19 56.9(6) . .
N1 Ni1 O4 C19 135.3(6) . .
O3 Ni1 O4 C19 -117.7(11) . .
O2 Ni1 O6 C26 66.3(6) . .
N2 Ni1 O6 C26 -124.2(11) . .
O4 Ni1 O6 C26 154.9(6) . .
N1 Ni1 O6 C26 -115.7(6) . .
O3 Ni1 O6 C26 -22.7(6) . .
O8 Ni2 O7 C26 131.8(5) . .
N4 Ni2 O7 C26 -57.6(5) . .
O3 Ni2 O7 C26 31.4(5) . .
N3 Ni2 O7 C26 -136.9(5) . .
O1 Ni2 O7 C26 106.3(11) 7 .
N4 Ni2 O8 C33 127.0(12) . .
O3 Ni2 O8 C33 -62.0(6) . .
O7 Ni2 O8 C33 -148.3(6) . .
N3 Ni2 O8 C33 118.7(6) . .
O1 Ni2 O8 C33 27.7(6) 7 .
O5 Ni3 O9 C33 -126.6(6) 7 .
N6 Ni3 O9 C33 61.6(6) . .
O1 Ni3 O9 C33 -29.5(6) 7 .
N5 Ni3 O9 C33 140.8(6) . .
O2 Ni3 O9 C33 -124.9(10) 7 .
O6 Ni1 N1 C5 178.8(5) . .
O2 Ni1 N1 C5 -11.9(12) . .
N2 Ni1 N1 C5 -2.7(4) . .
O4 Ni1 N1 C5 -96.3(5) . .
O3 Ni1 N1 C5 92.7(5) . .
O6 Ni1 N1 C1 3.5(5) . .
O2 Ni1 N1 C1 172.8(8) . .
N2 Ni1 N1 C1 -178.0(6) . .
O4 Ni1 N1 C1 88.4(5) . .
O3 Ni1 N1 C1 -82.6(5) . .
Ni3 O1 N2 C6 -152.0(5) 7 .
Ni2 O1 N2 C6 60.4(7) 7 .
Ni3 O1 N2 Ni1 21.5(5) 7 .
Ni2 O1 N2 Ni1 -126.1(4) 7 .
O6 Ni1 N2 C6 7.7(14) . .
O2 Ni1 N2 C6 177.3(5) . .
O4 Ni1 N2 C6 87.9(5) . .
N1 Ni1 N2 C6 -1.0(5) . .
O3 Ni1 N2 C6 -93.0(5) . .
O6 Ni1 N2 O1 -166.0(9) . .
O2 Ni1 N2 O1 3.5(4) . .
O4 Ni1 N2 O1 -85.9(4) . .
N1 Ni1 N2 O1 -174.8(4) . .
O3 Ni1 N2 O1 93.2(4) . .
O8 Ni2 N3 C7 -5.9(6) . .
N4 Ni2 N3 C7 175.5(6) . .
O3 Ni2 N3 C7 177.7(8) . .
O7 Ni2 N3 C7 -91.1(6) . .
O1 Ni2 N3 C7 80.7(5) 7 .
O8 Ni2 N3 C11 -179.0(4) . .
N4 Ni2 N3 C11 2.3(4) . .
O3 Ni2 N3 C11 4.5(11) . .
O7 Ni2 N3 C11 95.7(4) . .
O1 Ni2 N3 C11 -92.4(4) 7 .
Ni1 O2 N4 C12 154.1(5) . .
Ni3 O2 N4 C12 -62.1(7) 7 .
Ni1 O2 N4 Ni2 -19.4(5) . .
Ni3 O2 N4 Ni2 124.3(4) 7 .
O8 Ni2 N4 C12 -8.1(15) . .
O3 Ni2 N4 C12 -179.2(5) . .
O7 Ni2 N4 C12 -92.1(5) . .
N3 Ni2 N4 C12 0.3(5) . .
O1 Ni2 N4 C12 90.5(5) 7 .
O8 Ni2 N4 O2 165.6(10) . .
O3 Ni2 N4 O2 -5.5(4) . .
O7 Ni2 N4 O2 81.6(4) . .
N3 Ni2 N4 O2 174.0(5) . .
O1 Ni2 N4 O2 -95.8(4) 7 .
O5 Ni3 N5 C13 1.7(6) 7 .
N6 Ni3 N5 C13 -179.7(6) . .
O1 Ni3 N5 C13 166.9(9) 7 .
O9 Ni3 N5 C13 87.4(6) . .
O2 Ni3 N5 C13 -83.1(6) 7 .
O5 Ni3 N5 C17 -179.4(5) 7 .
N6 Ni3 N5 C17 -0.8(4) . .
O1 Ni3 N5 C17 -14.2(14) 7 .
O9 Ni3 N5 C17 -93.7(5) . .
O2 Ni3 N5 C17 95.8(5) 7 .
Ni2 O3 N6 C18 -151.2(5) . .
Ni1 O3 N6 C18 60.9(7) . .
Ni2 O3 N6 Ni3 22.1(5) . .
Ni1 O3 N6 Ni3 -125.8(4) . .
O5 Ni3 N6 C18 9.3(17) 7 .
O1 Ni3 N6 C18 177.4(5) 7 .
O9 Ni3 N6 C18 87.9(5) . .
N5 Ni3 N6 C18 -0.3(5) . .
O2 Ni3 N6 C18 -91.0(5) 7 .
O5 Ni3 N6 O3 -164.1(12) 7 .
O1 Ni3 N6 O3 3.9(4) 7 .
O9 Ni3 N6 O3 -85.6(4) . .
N5 Ni3 N6 O3 -173.8(5) . .
O2 Ni3 N6 O3 95.5(4) 7 .
C5 N1 C1 C2 0.5(10) . .
Ni1 N1 C1 C2 175.6(6) . .
N1 C1 C2 C3 -1.5(12) . .
C1 C2 C3 C4 0.9(13) . .
C2 C3 C4 C5 0.6(13) . .
C1 N1 C5 C4 1.1(10) . .
Ni1 N1 C5 C4 -174.7(6) . .
C1 N1 C5 C6 -178.6(6) . .
Ni1 N1 C5 C6 5.6(7) . .
C3 C4 C5 N1 -1.6(11) . .
C3 C4 C5 C6 178.0(7) . .
O1 N2 C6 C5 178.5(5) . .
Ni1 N2 C6 C5 4.4(8) . .
N1 C5 C6 N2 -6.8(9) . .
C4 C5 C6 N2 173.5(7) . .
C11 N3 C7 C8 -0.1(10) . .
Ni2 N3 C7 C8 -172.8(5) . .
N3 C7 C8 C9 -1.3(11) . .
C7 C8 C9 C10 1.7(11) . .
C8 C9 C10 C11 -0.8(11) . .
C7 N3 C11 C10 1.0(9) . .
Ni2 N3 C11 C10 174.9(5) . .
C7 N3 C11 C12 -178.4(6) . .
Ni2 N3 C11 C12 -4.4(7) . .
C9 C10 C11 N3 -0.6(10) . .
C9 C10 C11 C12 178.7(7) . .
O2 N4 C12 C11 -177.0(5) . .
Ni2 N4 C12 C11 -2.9(8) . .
N3 C11 C12 N4 5.0(9) . .
C10 C11 C12 N4 -174.4(6) . .
C17 N5 C13 C14 -1.1(10) . .
Ni3 N5 C13 C14 177.8(6) . .
N5 C13 C14 C15 1.6(12) . .
C13 C14 C15 C16 -1.2(14) . .
C14 C15 C16 C17 0.4(15) . .
C13 N5 C17 C16 0.2(10) . .
Ni3 N5 C17 C16 -178.8(6) . .
C13 N5 C17 C18 -179.3(6) . .
Ni3 N5 C17 C18 1.7(7) . .
C15 C16 C17 N5 0.1(13) . .
C15 C16 C17 C18 179.6(8) . .
O3 N6 C18 C17 175.1(5) . .
Ni3 N6 C18 C17 1.3(8) . .
N5 C17 C18 N6 -2.0(9) . .
C16 C17 C18 N6 178.5(7) . .
Ni3 O5 C19 O4 15.6(12) 7 .
Ni3 O5 C19 C20 -166.7(5) 7 .
Ni1 O4 C19 O5 -9.0(10) . .
Ni1 O4 C19 C20 173.3(4) . .
O5 C19 C20 C21 -10.6(10) . .
O4 C19 C20 C21 167.3(7) . .
O5 C19 C20 C25 170.9(7) . .
O4 C19 C20 C25 -11.2(10) . .
C25 C20 C21 C22 1.5(12) . .
C19 C20 C21 C22 -177.1(8) . .
C20 C21 C22 C23 -1.6(15) . .
C21 C22 C23 C24 1.3(16) . .
C22 C23 C24 C25 -0.8(16) . .
C21 C20 C25 C24 -1.0(12) . .
C19 C20 C25 C24 177.5(7) . .
C23 C24 C25 C20 0.7(14) . .
Ni1 O6 C26 O7 -16.6(11) . .
Ni1 O6 C26 C27 165.0(4) . .
Ni2 O7 C26 O6 11.3(10) . .
Ni2 O7 C26 C27 -170.3(4) . .
O6 C26 C27 C32 -156.1(7) . .
O7 C26 C27 C32 25.3(9) . .
O6 C26 C27 C28 23.7(10) . .
O7 C26 C27 C28 -154.9(7) . .
C32 C27 C28 C29 -0.8(12) . .
C26 C27 C28 C29 179.3(7) . .
C27 C28 C29 C30 0.1(14) . .
C28 C29 C30 C31 0.0(14) . .
C29 C30 C31 C32 0.5(13) . .
C28 C27 C32 C31 1.3(11) . .
C26 C27 C32 C31 -178.8(7) . .
C30 C31 C32 C27 -1.2(12) . .
Ni3 O9 C33 O8 -11.7(10) . .
Ni3 O9 C33 C34 168.8(4) . .
Ni2 O8 C33 O9 12.0(11) . .
Ni2 O8 C33 C34 -168.5(4) . .
O9 C33 C34 C35 -176.2(6) . .
O8 C33 C34 C35 4.3(10) . .
O9 C33 C34 C39 0.4(10) . .
O8 C33 C34 C39 -179.1(7) . .
C39 C34 C35 C36 -0.7(11) . .
C33 C34 C35 C36 176.1(7) . .
C34 C35 C36 C37 0.8(13) . .
C35 C36 C37 C38 -0.3(14) . .
C36 C37 C38 C39 -0.3(15) . .
C37 C38 C39 C34 0.5(14) . .
C35 C34 C39 C38 0.0(12) . .
C33 C34 C39 C38 -176.7(8) . .
